data_1570866
loop_
_publ_author_name
'Han, Xiao'
'Cheng, Puxin'
'Han, Shanshan'
'Wang, Zhihua'
'Guan, Junjie'
'Han, Wenqing'
'Shi, Rongchao'
'Chen, Songhua'
'Zheng, Yongshen'
'Xu, Jialiang'
'Bu, Xian-He'

_publ_section_title
;
 Multi-stimuli-responsive luminescence enabled by crown ether anchored
 chiral antimony halide phosphors.
;
_journal_issue 10
_journal_name_full 'Chemical science'
_journal_page_first 3530
_journal_page_last 3538
_journal_paper_doi 10.1039/d3sc06362c
_journal_volume 15
_journal_year 2024
_chemical_absolute_configuration rmad
_chemical_formula_moiety 'Cl6 Sb, 2(C12 H23 O6), C3 H14 N2'
_chemical_formula_sum 'C27 H60 Cl6 N2 O12 Sb'
_chemical_formula_weight 939.22
_chemical_name_systematic R-Sb
_space_group_crystal_system tetragonal
_space_group_IT_number 96
_space_group_name_Hall 'P 4nw 2abw'
_space_group_name_H-M_alt 'P 43 21 2'
_atom_sites_solution_hydrogens geom
_atom_sites_solution_primary dual
_audit_creation_date 2023-11-07
_audit_creation_method
;
Olex2 1.5-beta
(compiled 2023.08.24 svn.re1ec1418 for OlexSys, GUI svn.r6817)
;
_audit_update_record
;
2023-11-07 deposited with the CCDC.	2024-01-22 downloaded from the CCDC.
;
_cell_angle_alpha 90
_cell_angle_beta 90
_cell_angle_gamma 90
_cell_formula_units_Z 4
_cell_length_a 10.11990(10)
_cell_length_b 10.11990(10)
_cell_length_c 38.9943(4)
_cell_measurement_reflns_used 12600
_cell_measurement_temperature 100.00(10)
_cell_measurement_theta_max 75.5270
_cell_measurement_theta_min 4.4750
_cell_volume 3993.50(7)
_computing_molecular_graphics 'Olex2 1.5-beta (Dolomanov et al., 2009)'
_computing_publication_material 'Olex2 1.5-beta (Dolomanov et al., 2009)'
_computing_structure_refinement 'SHELXL 2018/3 (Sheldrick, 2015)'
_computing_structure_solution 'SHELXT 2014/5 (Sheldrick, 2014)'
_diffrn_ambient_temperature 100.00(10)
_diffrn_detector_area_resol_mean 10.0000
_diffrn_measured_fraction_theta_full 0.998
_diffrn_measured_fraction_theta_max 0.988
_diffrn_measurement_device_type 'XtaLAB AFC12 (RINC): Kappa single'
_diffrn_measurement_method '\w scans'
_diffrn_radiation_type CuK\a
_diffrn_radiation_wavelength 1.54178
_diffrn_reflns_av_R_equivalents 0.0342
_diffrn_reflns_av_unetI/netI 0.0236
_diffrn_reflns_Laue_measured_fraction_full 0.998
_diffrn_reflns_Laue_measured_fraction_max 0.988
_diffrn_reflns_limit_h_max 12
_diffrn_reflns_limit_h_min -12
_diffrn_reflns_limit_k_max 10
_diffrn_reflns_limit_k_min -12
_diffrn_reflns_limit_l_max 47
_diffrn_reflns_limit_l_min -48
_diffrn_reflns_number 23730
_diffrn_reflns_point_group_measured_fraction_full 0.999
_diffrn_reflns_point_group_measured_fraction_max 0.982
_diffrn_reflns_theta_full 67.679
_diffrn_reflns_theta_max 76.149
_diffrn_reflns_theta_min 4.514
_exptl_absorpt_coefficient_mu 9.656
_exptl_absorpt_correction_T_max 1.00000
_exptl_absorpt_correction_T_min 0.78547
_exptl_absorpt_correction_type multi-scan
_exptl_absorpt_process_details
;
CrysAlisPro 1.171.40.84a (Rigaku Oxford Diffraction, 2020)
Empirical absorption correction using spherical harmonics,
implemented in SCALE3 ABSPACK scaling algorithm.
;
_exptl_crystal_colour 'clear yellowish colourless'
_exptl_crystal_colour_lustre clear
_exptl_crystal_colour_modifier yellowish
_exptl_crystal_colour_primary colourless
_exptl_crystal_density_diffrn 1.562
_exptl_crystal_description plate
_exptl_crystal_F_000 1940
_exptl_crystal_size_max 0.2
_exptl_crystal_size_mid 0.2
_exptl_crystal_size_min 0.18
_refine_diff_density_max 1.199
_refine_diff_density_min -2.515
_refine_diff_density_rms 0.189
_refine_ls_abs_structure_details
;
 Flack x determined using 1498 quotients [(I+)-(I-)]/[(I+)+(I-)]
 (Parsons, Flack and Wagner, Acta Cryst. B69 (2013) 249-259).
;
_refine_ls_abs_structure_Flack -0.009(4)
_refine_ls_extinction_method none
_refine_ls_goodness_of_fit_ref 1.075
_refine_ls_hydrogen_treatment constr
_refine_ls_matrix_type full
_refine_ls_number_parameters 224
_refine_ls_number_reflns 4107
_refine_ls_number_restraints 0
_refine_ls_restrained_S_all 1.075
_refine_ls_R_factor_all 0.0652
_refine_ls_R_factor_gt 0.0639
_refine_ls_shift/su_max 0.005
_refine_ls_shift/su_mean 0.000
_refine_ls_structure_factor_coef Fsqd
_refine_ls_weighting_details 'w=1/[\s^2^(Fo^2^)+(0.1189P)^2^+15.9353P] where P=(Fo^2^+2Fc^2^)/3'
_refine_ls_weighting_scheme calc
_refine_ls_wR_factor_gt 0.1861
_refine_ls_wR_factor_ref 0.1875
_reflns_Friedel_coverage 0.651
_reflns_Friedel_fraction_full 0.999
_reflns_Friedel_fraction_max 0.973
_reflns_number_gt 3972
_reflns_number_total 4107
_reflns_threshold_expression 'I > 2\s(I)'
_cod_data_source_file d3sc06362c2.cif
_cod_data_source_block r-18-sbcl
_cod_depositor_comments 'Adding full bibliography for 1570866--1570869.cif.'
_cod_original_cell_volume 3993.50(9)
_cod_database_code 1570866
_shelx_shelxl_version_number 2018/3
_shelx_space_group_comment
;
The symmetry employed for this shelxl refinement is uniquely defined
by the following loop, which should always be used as a source of
symmetry information in preference to the above space-group names.
They are only intended as comments.
;
_shelx_estimated_absorpt_t_max 0.275
_shelx_estimated_absorpt_t_min 0.248
_olex2_refinement_description
;
1. Fixed Uiso
 At 1.2 times of:
  All C(H) groups, All C(H,H) groups, All N(H,H,H) groups
 At 1.5 times of:
  All C(H,H,H) groups
2. Others
 Fixed Sof: C2(0.5)
3.a Ternary CH refined with riding coordinates:
 C1(H1)
3.b Secondary CH2 refined with riding coordinates:
 C3(H3A,H3B), C9(H9A,H9B), C13(H13A,H13B), C14(H14A,H14B), C10(H10A,H10B),
 C12(H12A,H12B), C11(H11A,H11B), C8(H8A,H8B), C7(H7A,H7B), C6(H6A,H6B), C5(H5A,
 H5B)
3.c Aromatic/amide H refined with riding coordinates:
 C4(H4)
3.d Idealised Me refined as rotating group:
 N1(H1A,H1B,H1C), C2(H2A,H2B,H2C)
;
_olex2_submission_special_instructions 'No special instructions were received'

loop_
_space_group_symop_operation_xyz
'x, y, z'
'-x, -y, z+1/2'
'-y+1/2, x+1/2, z+3/4'
'y+1/2, -x+1/2, z+1/4'
'-x+1/2, y+1/2, -z+3/4'
'x+1/2, -y+1/2, -z+1/4'
'y, x, -z'
'-y, -x, -z+1/2'

loop_
_atom_site_label
_atom_site_type_symbol
_atom_site_fract_x
_atom_site_fract_y
_atom_site_fract_z
_atom_site_U_iso_or_equiv
_atom_site_adp_type
_atom_site_occupancy
_atom_site_site_symmetry_order
_atom_site_calc_flag
_atom_site_refinement_flags_posn
_atom_site_refinement_flags_adp
_atom_site_refinement_flags_occupancy
_atom_site_disorder_assembly
_atom_site_disorder_group
Sb1 Sb 0.22450(5) 0.77550(5) 0.750000 0.0380(3) Uani 1 2 d S T P . .
Cl1 Cl 0.1836(2) 0.7664(2) 0.68422(5) 0.0381(5) Uani 1 1 d . . . . .
Cl2 Cl -0.0177(3) 0.7687(3) 0.75716(6) 0.0524(7) Uani 1 1 d . . . . .
Cl3 Cl 0.2661(4) 0.5241(4) 0.74801(10) 0.0770(10) Uani 1 1 d . . . . .
O6 O 0.8907(6) 0.2278(7) 0.70437(15) 0.0306(12) Uani 1 1 d . . . . .
O1 O 0.8656(6) 0.4820(6) 0.67899(15) 0.0283(12) Uani 1 1 d . . . . .
O5 O 0.6856(7) 0.0479(6) 0.68544(15) 0.0317(13) Uani 1 1 d . . . . .
O4 O 0.4368(6) 0.1538(7) 0.67121(16) 0.0336(14) Uani 1 1 d . . . . .
O3 O 0.4244(8) 0.4040(7) 0.6438(2) 0.0484(18) Uani 1 1 d . . . . .
O2 O 0.6142(7) 0.5911(7) 0.6683(2) 0.0442(17) Uani 1 1 d . . . . .
N1 N 0.6236(7) 0.3340(7) 0.70234(17) 0.0245(13) Uani 1 1 d . . . . .
H1A H 0.566349 0.285055 0.689593 0.029 Uiso 1 1 calc R U . . .
H1B H 0.707062 0.302396 0.699515 0.029 Uiso 1 1 calc R U . . .
H1C H 0.620294 0.419789 0.695391 0.029 Uiso 1 1 calc R U . . .
C1 C 0.5861(8) 0.3255(8) 0.73911(19) 0.0235(15) Uani 1 1 d . . . . .
H1 H 0.598820 0.232118 0.746808 0.028 Uiso 1 1 calc R U . . .
C3 C 0.8428(10) 0.6218(9) 0.6791(2) 0.0347(19) Uani 1 1 d . . . . .
H3A H 0.922679 0.668822 0.671018 0.042 Uiso 1 1 calc R U . . .
H3B H 0.822624 0.652054 0.702674 0.042 Uiso 1 1 calc R U . . .
C9 C 0.4642(10) 0.0149(10) 0.6684(2) 0.036(2) Uani 1 1 d . . . . .
H9A H 0.495425 -0.006226 0.644969 0.043 Uiso 1 1 calc R U . . .
H9B H 0.383033 -0.036831 0.672944 0.043 Uiso 1 1 calc R U . . .
C13 C 1.0032(9) 0.3027(11) 0.6940(2) 0.037(2) Uani 1 1 d . . . . .
H13A H 1.022848 0.284753 0.669571 0.045 Uiso 1 1 calc R U . . .
H13B H 1.080925 0.276099 0.707760 0.045 Uiso 1 1 calc R U . . .
C14 C 0.9773(8) 0.4477(9) 0.6989(2) 0.0300(18) Uani 1 1 d . . . . .
H14A H 0.960506 0.466946 0.723366 0.036 Uiso 1 1 calc R U . . .
H14B H 1.055036 0.499706 0.691391 0.036 Uiso 1 1 calc R U . . .
C4 C 0.7291(10) 0.6508(9) 0.6559(2) 0.0323(17) Uani 1 1 d . . . . .
H4 H 0.734207 0.702656 0.635674 0.039 Uiso 1 1 calc R U . . .
C10 C 0.5676(11) -0.0189(9) 0.6939(2) 0.036(2) Uani 1 1 d . . . . .
H10A H 0.538193 0.007491 0.717121 0.043 Uiso 1 1 calc R U . . .
H10B H 0.583088 -0.115444 0.693895 0.043 Uiso 1 1 calc R U . . .
C12 C 0.9093(10) 0.0877(10) 0.6982(2) 0.037(2) Uani 1 1 d . . . . .
H12A H 0.985835 0.055340 0.711550 0.045 Uiso 1 1 calc R U . . .
H12B H 0.927641 0.072581 0.673554 0.045 Uiso 1 1 calc R U . . .
C11 C 0.7888(12) 0.0146(9) 0.7084(2) 0.039(2) Uani 1 1 d . . . . .
H11A H 0.805697 -0.081733 0.707540 0.047 Uiso 1 1 calc R U . . .
H11B H 0.763550 0.038409 0.732100 0.047 Uiso 1 1 calc R U . . .
C8 C 0.3316(9) 0.1926(12) 0.6488(3) 0.043(3) Uani 1 1 d . . . . .
H8A H 0.250772 0.141855 0.654374 0.051 Uiso 1 1 calc R U . . .
H8B H 0.356108 0.173629 0.624752 0.051 Uiso 1 1 calc R U . . .
C7 C 0.3062(10) 0.3343(14) 0.6530(3) 0.053(3) Uani 1 1 d . . . . .
H7A H 0.232279 0.361965 0.637963 0.064 Uiso 1 1 calc R U . . .
H7B H 0.281912 0.353913 0.677036 0.064 Uiso 1 1 calc R U . . .
C6 C 0.3938(15) 0.5396(12) 0.6503(5) 0.072(4) Uani 1 1 d . . . . .
H6A H 0.318472 0.568057 0.635875 0.086 Uiso 1 1 calc R U . . .
H6B H 0.369711 0.552180 0.674670 0.086 Uiso 1 1 calc R U . . .
C5 C 0.5076(14) 0.6140(13) 0.6422(4) 0.065(4) Uani 1 1 d . . . . .
H5A H 0.484844 0.709092 0.641593 0.078 Uiso 1 1 calc R U . . .
H5B H 0.540209 0.588363 0.619211 0.078 Uiso 1 1 calc R U . . .
C2 C 0.4407(19) 0.3567(19) 0.7406(4) 0.035(4) Uani 0.5 1 d . . P . .
H2A H 0.413264 0.366145 0.764537 0.053 Uiso 1 1 calc R U . . .
H2B H 0.390678 0.284802 0.729834 0.053 Uiso 1 1 calc R U . . .
H2C H 0.423562 0.439363 0.728259 0.053 Uiso 1 1 calc R U . . .

loop_
_atom_site_aniso_label
_atom_site_aniso_U_11
_atom_site_aniso_U_22
_atom_site_aniso_U_33
_atom_site_aniso_U_23
_atom_site_aniso_U_13
_atom_site_aniso_U_12
Sb1 0.0378(3) 0.0378(3) 0.0384(4) -0.0184(3) -0.0184(3) 0.0159(4)
Cl1 0.0356(10) 0.0484(13) 0.0303(9) -0.0119(9) 0.0045(8) -0.0118(9)
Cl2 0.097(2) 0.0287(10) 0.0309(10) 0.0018(9) -0.0193(11) -0.0119(13)
Cl3 0.071(2) 0.083(2) 0.077(2) 0.0093(19) -0.005(2) 0.0022(18)
O6 0.024(3) 0.033(3) 0.035(3) -0.002(3) -0.003(2) 0.007(3)
O1 0.026(3) 0.029(3) 0.030(3) 0.003(2) -0.005(2) -0.001(2)
O5 0.041(4) 0.029(3) 0.025(3) 0.002(2) -0.006(3) 0.001(3)
O4 0.031(3) 0.036(3) 0.034(3) -0.005(3) -0.002(3) -0.008(3)
O3 0.046(4) 0.038(4) 0.061(4) -0.010(3) -0.028(4) 0.011(3)
O2 0.029(3) 0.028(3) 0.075(5) 0.010(3) -0.004(3) -0.002(3)
N1 0.021(3) 0.025(3) 0.027(3) 0.003(3) -0.003(3) 0.000(3)
C1 0.025(4) 0.020(3) 0.026(4) 0.004(3) 0.001(3) -0.006(3)
C3 0.038(5) 0.024(4) 0.042(5) 0.000(4) -0.005(4) -0.006(4)
C9 0.040(5) 0.041(5) 0.027(4) 0.000(4) 0.007(4) -0.017(4)
C13 0.022(4) 0.055(6) 0.035(4) 0.013(4) -0.001(3) 0.006(4)
C14 0.018(4) 0.044(5) 0.027(4) 0.002(3) -0.004(3) -0.011(3)
C4 0.039(5) 0.030(4) 0.028(4) 0.001(3) 0.002(4) -0.003(4)
C10 0.056(6) 0.027(4) 0.026(4) 0.003(3) 0.006(4) -0.012(4)
C12 0.038(5) 0.035(5) 0.039(4) -0.003(4) -0.007(4) 0.013(4)
C11 0.058(6) 0.024(4) 0.034(4) -0.003(3) -0.013(4) 0.009(4)
C8 0.020(4) 0.069(8) 0.039(5) -0.004(5) -0.001(4) -0.012(4)
C7 0.028(5) 0.080(8) 0.052(6) -0.008(6) -0.008(4) 0.015(5)
C6 0.070(9) 0.037(6) 0.107(11) -0.008(7) -0.042(8) 0.012(6)
C5 0.059(8) 0.048(7) 0.087(9) 0.024(7) -0.003(7) 0.020(6)
C2 0.040(10) 0.042(10) 0.024(8) 0.003(7) 0.004(7) -0.011(8)

loop_
_atom_type_symbol
_atom_type_description
_atom_type_scat_dispersion_real
_atom_type_scat_dispersion_imag
_atom_type_scat_source
C C 0.0181 0.0091 'International Tables Vol C Tables 4.2.6.8 and 6.1.1.4'
H H 0.0000 0.0000 'International Tables Vol C Tables 4.2.6.8 and 6.1.1.4'
Cl Cl 0.3639 0.7018 'International Tables Vol C Tables 4.2.6.8 and 6.1.1.4'
N N 0.0311 0.0180 'International Tables Vol C Tables 4.2.6.8 and 6.1.1.4'
O O 0.0492 0.0322 'International Tables Vol C Tables 4.2.6.8 and 6.1.1.4'
Sb Sb -0.0562 5.8946 'International Tables Vol C Tables 4.2.6.8 and 6.1.1.4'

loop_
_geom_angle_atom_site_label_1
_geom_angle_atom_site_label_2
_geom_angle_atom_site_label_3
_geom_angle
_geom_angle_site_symmetry_1
_geom_angle_site_symmetry_3
_geom_angle_publ_flag
Cl1 Sb1 Cl1 169.94(11) . 8_666 ?
Cl2 Sb1 Cl1 87.27(7) . . ?
Cl2 Sb1 Cl1 85.87(7) 8_666 . ?
Cl2 Sb1 Cl1 85.86(7) . 8_666 ?
Cl2 Sb1 Cl1 87.27(7) 8_666 8_666 ?
Cl2 Sb1 Cl2 93.89(12) . 8_666 ?
Cl2 Sb1 Cl3 166.29(11) . 8_666 ?
Cl2 Sb1 Cl3 97.93(11) . . ?
Cl2 Sb1 Cl3 97.93(11) 8_666 8_666 ?
Cl2 Sb1 Cl3 166.29(11) 8_666 . ?
Cl3 Sb1 Cl1 87.79(11) 8_666 8_666 ?
Cl3 Sb1 Cl1 100.43(10) . 8_666 ?
Cl3 Sb1 Cl1 100.43(10) 8_666 . ?
Cl3 Sb1 Cl1 87.79(11) . . ?
Cl3 Sb1 Cl3 71.29(19) 8_666 . ?
C13 O6 C12 111.7(7) . . ?
C14 O1 C3 111.7(7) . . ?
C10 O5 C11 111.3(7) . . ?
C8 O4 C9 111.4(7) . . ?
C6 O3 C7 104.4(10) . . ?
C4 O2 C5 107.4(8) . . ?
H1A N1 H1B 109.5 . . ?
H1A N1 H1C 109.5 . . ?
H1B N1 H1C 109.5 . . ?
C1 N1 H1A 109.5 . . ?
C1 N1 H1B 109.5 . . ?
C1 N1 H1C 109.5 . . ?
N1 C1 C1 110.8(8) . 8_666 ?
N1 C1 H1 108.2 . . ?
N1 C1 C2 105.9(9) . . ?
C1 C1 H1 108.2 8_666 . ?
C2 C1 C1 115.4(8) . 8_666 ?
C2 C1 H1 108.2 . . ?
O1 C3 H3A 110.0 . . ?
O1 C3 H3B 110.0 . . ?
O1 C3 C4 108.5(7) . . ?
H3A C3 H3B 108.4 . . ?
C4 C3 H3A 110.0 . . ?
C4 C3 H3B 110.0 . . ?
O4 C9 H9A 110.1 . . ?
O4 C9 H9B 110.1 . . ?
O4 C9 C10 108.1(7) . . ?
H9A C9 H9B 108.4 . . ?
C10 C9 H9A 110.1 . . ?
C10 C9 H9B 110.1 . . ?
O6 C13 H13A 109.6 . . ?
O6 C13 H13B 109.6 . . ?
O6 C13 C14 110.1(7) . . ?
H13A C13 H13B 108.1 . . ?
C14 C13 H13A 109.6 . . ?
C14 C13 H13B 109.6 . . ?
O1 C14 C13 108.1(7) . . ?
O1 C14 H14A 110.1 . . ?
O1 C14 H14B 110.1 . . ?
C13 C14 H14A 110.1 . . ?
C13 C14 H14B 110.1 . . ?
H14A C14 H14B 108.4 . . ?
O2 C4 C3 110.4(7) . . ?
O2 C4 H4 124.8 . . ?
C3 C4 H4 124.8 . . ?
O5 C10 C9 109.3(7) . . ?
O5 C10 H10A 109.8 . . ?
O5 C10 H10B 109.8 . . ?
C9 C10 H10A 109.8 . . ?
C9 C10 H10B 109.8 . . ?
H10A C10 H10B 108.3 . . ?
O6 C12 H12A 109.7 . . ?
O6 C12 H12B 109.7 . . ?
O6 C12 C11 109.7(7) . . ?
H12A C12 H12B 108.2 . . ?
C11 C12 H12A 109.7 . . ?
C11 C12 H12B 109.7 . . ?
O5 C11 C12 108.6(7) . . ?
O5 C11 H11A 110.0 . . ?
O5 C11 H11B 110.0 . . ?
C12 C11 H11A 110.0 . . ?
C12 C11 H11B 110.0 . . ?
H11A C11 H11B 108.4 . . ?
O4 C8 H8A 109.8 . . ?
O4 C8 H8B 109.8 . . ?
O4 C8 C7 109.4(8) . . ?
H8A C8 H8B 108.2 . . ?
C7 C8 H8A 109.8 . . ?
C7 C8 H8B 109.8 . . ?
O3 C7 C8 107.9(9) . . ?
O3 C7 H7A 110.1 . . ?
O3 C7 H7B 110.1 . . ?
C8 C7 H7A 110.1 . . ?
C8 C7 H7B 110.1 . . ?
H7A C7 H7B 108.4 . . ?
O3 C6 H6A 110.3 . . ?
O3 C6 H6B 110.3 . . ?
H6A C6 H6B 108.5 . . ?
C5 C6 O3 107.2(13) . . ?
C5 C6 H6A 110.3 . . ?
C5 C6 H6B 110.3 . . ?
O2 C5 H5A 109.5 . . ?
O2 C5 H5B 109.5 . . ?
C6 C5 O2 110.7(11) . . ?
C6 C5 H5A 109.5 . . ?
C6 C5 H5B 109.5 . . ?
H5A C5 H5B 108.1 . . ?
C1 C2 H2A 109.5 . . ?
C1 C2 H2B 109.5 . . ?
C1 C2 H2C 109.5 . . ?
H2A C2 H2B 109.5 . . ?
H2A C2 H2C 109.5 . . ?
H2B C2 H2C 109.5 . . ?

loop_
_geom_bond_atom_site_label_1
_geom_bond_atom_site_label_2
_geom_bond_distance
_geom_bond_site_symmetry_2
_geom_bond_publ_flag
Sb1 Cl1 2.600(2) 8_666 ?
Sb1 Cl1 2.600(2) . ?
Sb1 Cl2 2.468(4) 8_666 ?
Sb1 Cl2 2.468(4) . ?
Sb1 Cl3 2.580(4) 8_666 ?
Sb1 Cl3 2.580(4) . ?
O6 C13 1.426(11) . ?
O6 C12 1.450(11) . ?
O1 C3 1.433(11) . ?
O1 C14 1.414(10) . ?
O5 C10 1.411(12) . ?
O5 C11 1.416(11) . ?
O4 C9 1.437(12) . ?
O4 C8 1.431(12) . ?
O3 C7 1.434(15) . ?
O3 C6 1.429(14) . ?
O2 C4 1.396(12) . ?
O2 C5 1.499(16) . ?
N1 H1A 0.9100 . ?
N1 H1B 0.9100 . ?
N1 H1C 0.9100 . ?
N1 C1 1.485(10) . ?
C1 C1 1.523(15) 8_666 ?
C1 H1 1.0000 . ?
C1 C2 1.51(2) . ?
C3 H3A 0.9900 . ?
C3 H3B 0.9900 . ?
C3 C4 1.492(14) . ?
C9 H9A 0.9900 . ?
C9 H9B 0.9900 . ?
C9 C10 1.483(14) . ?
C13 H13A 0.9900 . ?
C13 H13B 0.9900 . ?
C13 C14 1.502(14) . ?
C14 H14A 0.9900 . ?
C14 H14B 0.9900 . ?
C4 H4 0.9500 . ?
C10 H10A 0.9900 . ?
C10 H10B 0.9900 . ?
C12 H12A 0.9900 . ?
C12 H12B 0.9900 . ?
C12 C11 1.480(15) . ?
C11 H11A 0.9900 . ?
C11 H11B 0.9900 . ?
C8 H8A 0.9900 . ?
C8 H8B 0.9900 . ?
C8 C7 1.465(18) . ?
C7 H7A 0.9900 . ?
C7 H7B 0.9900 . ?
C6 H6A 0.9900 . ?
C6 H6B 0.9900 . ?
C6 C5 1.41(2) . ?
C5 H5A 0.9900 . ?
C5 H5B 0.9900 . ?
C2 H2A 0.9800 . ?
C2 H2B 0.9800 . ?
C2 H2C 0.9800 . ?

loop_
_geom_torsion_atom_site_label_1
_geom_torsion_atom_site_label_2
_geom_torsion_atom_site_label_3
_geom_torsion_atom_site_label_4
_geom_torsion
_geom_torsion_site_symmetry_1
_geom_torsion_site_symmetry_2
_geom_torsion_site_symmetry_3
_geom_torsion_site_symmetry_4
_geom_torsion_publ_flag
O6 C13 C14 O1 -59.1(9) . . . . ?
O6 C12 C11 O5 68.2(9) . . . . ?
O1 C3 C4 O2 63.1(10) . . . . ?
O4 C9 C10 O5 -64.3(9) . . . . ?
O4 C8 C7 O3 61.0(11) . . . . ?
O3 C6 C5 O2 -71.1(15) . . . . ?
C3 O1 C14 C13 -173.5(7) . . . . ?
C9 O4 C8 C7 179.2(8) . . . . ?
C13 O6 C12 C11 -178.3(7) . . . . ?
C14 O1 C3 C4 176.5(7) . . . . ?
C4 O2 C5 C6 171.0(11) . . . . ?
C10 O5 C11 C12 -179.9(7) . . . . ?
C12 O6 C13 C14 176.7(7) . . . . ?
C11 O5 C10 C9 -177.7(7) . . . . ?
C8 O4 C9 C10 -176.3(7) . . . . ?
C7 O3 C6 C5 179.2(11) . . . . ?
C6 O3 C7 C8 -177.0(10) . . . . ?
C5 O2 C4 C3 -174.9(8) . . . . ?
